data_7118872
loop_
_publ_author_name
'Zhang, Kai'
'Savage, Mathew'
'Li, Xin'
'Jiang, Yu'
'Ishida, Masatoshi'
'Mitsuno, Koki'
'Karasawa, Satoru'
'Kato, Tatsuhisa'
'Zhu, Weihua'
'Yang, Sihai'
'Furuta, Hiroyuki'
'Xie, Yongshu'

_publ_section_title
;
 Rational syntheses of helical \p-conjugated oligopyrrins with a bipyrrole
 linkage: geometry control of bis-copper(ii) coordination.
;
_journal_issue 29
_journal_name_full 'Chemical communications (Cambridge, England)'
_journal_page_first 5148
_journal_page_last 5151
_journal_paper_doi 10.1039/c6cc00707d
_journal_volume 52
_journal_year 2016
_chemical_formula_sum 'C94 H29 F40 N11 O2 Zn2'
_chemical_formula_weight 2235.02
_chemical_name_systematic
; 
 ? 
;
_space_group_IT_number 2
_symmetry_cell_setting triclinic
_symmetry_space_group_name_Hall '-P 1'
_symmetry_space_group_name_H-M 'P -1'
_atom_sites_solution_hydrogens geom
_atom_sites_solution_primary direct
_atom_sites_solution_secondary difmap
_audit_creation_method SHELXL-97
_audit_update_record
;
2016-02-22 deposited with the CCDC.
2016-03-10 downloaded from the CCDC.
;
_cell_angle_alpha 81.3170(10)
_cell_angle_beta 86.431(2)
_cell_angle_gamma 83.3480(10)
_cell_formula_units_Z 2
_cell_length_a 13.1330(14)
_cell_length_b 16.1932(13)
_cell_length_c 20.7009(16)
_cell_measurement_reflns_used 3766
_cell_measurement_temperature 293(2)
_cell_measurement_theta_max 21.9850
_cell_measurement_theta_min 2.8840
_cell_volume 4318.1(7)
_computing_cell_refinement 'Bruker FRAMBO'
_computing_data_collection 'Bruker FRAMBO'
_computing_data_reduction 'Bruker SAINT'
_computing_molecular_graphics 'Bruker SHELXTL'
_computing_publication_material 'Bruker SHELXTL'
_computing_structure_refinement 'SHELXL-97 (Sheldrick, 1997)'
_computing_structure_solution 'SHELXS-97 (Sheldrick, 1990)'
_diffrn_ambient_temperature 293(2)
_diffrn_measured_fraction_theta_full 0.999
_diffrn_measured_fraction_theta_max 0.999
_diffrn_measurement_device_type 'CCD area detector'
_diffrn_measurement_method 'phi and omega scans'
_diffrn_radiation_monochromator graphite
_diffrn_radiation_source 'fine-focus sealed tube'
_diffrn_radiation_type MoK\a
_diffrn_radiation_wavelength 0.71073
_diffrn_reflns_av_R_equivalents 0.0708
_diffrn_reflns_av_sigmaI/netI 0.1188
_diffrn_reflns_limit_h_max 15
_diffrn_reflns_limit_h_min -15
_diffrn_reflns_limit_k_max 19
_diffrn_reflns_limit_k_min -19
_diffrn_reflns_limit_l_max 24
_diffrn_reflns_limit_l_min -24
_diffrn_reflns_number 32180
_diffrn_reflns_theta_full 25.02
_diffrn_reflns_theta_max 25.02
_diffrn_reflns_theta_min 2.59
_exptl_absorpt_coefficient_mu 0.702
_exptl_absorpt_correction_T_max 0.8170
_exptl_absorpt_correction_T_min 0.7292
_exptl_absorpt_correction_type multi-scan
_exptl_absorpt_process_details sadabs
_exptl_crystal_colour black
_exptl_crystal_density_diffrn 1.719
_exptl_crystal_density_method 'not measured'
_exptl_crystal_description block
_exptl_crystal_F_000 2212
_exptl_crystal_size_max 0.48
_exptl_crystal_size_mid 0.45
_exptl_crystal_size_min 0.30
_refine_diff_density_max 0.452
_refine_diff_density_min -0.348
_refine_diff_density_rms 0.072
_refine_ls_extinction_method none
_refine_ls_goodness_of_fit_ref 1.005
_refine_ls_hydrogen_treatment mixed
_refine_ls_matrix_type full
_refine_ls_number_parameters 1345
_refine_ls_number_reflns 15247
_refine_ls_number_restraints 0
_refine_ls_restrained_S_all 1.005
_refine_ls_R_factor_all 0.1359
_refine_ls_R_factor_gt 0.0702
_refine_ls_shift/su_max 0.001
_refine_ls_shift/su_mean 0.000
_refine_ls_structure_factor_coef Fsqd
_refine_ls_weighting_details 'calc w=1/[\s^2^(Fo^2^)+(0.0592P)^2^+0.0000P] where P=(Fo^2^+2Fc^2^)/3'
_refine_ls_weighting_scheme calc
_refine_ls_wR_factor_gt 0.1349
_refine_ls_wR_factor_ref 0.1647
_reflns_number_gt 8611
_reflns_number_total 15247
_reflns_threshold_expression >2sigma(I)
_cod_data_source_file c6cc00707d2.cif
_cod_data_source_block 141030h
_cod_depositor_comments
;
The following automatic conversions were performed:

'_symmetry_cell_setting' value 'Triclinic' changed to 'triclinic'
according to
/usr/data/users/saulius/crontab/automatic-downloads/rss-feeds/RSC/lib/dictionaries/cif_core.dic
dictionary named 'cif_core.dic' version 2.4.2 from 2011-04-26.

Automatic conversion script
Id: cif_fix_values 4268 2015-11-12 08:31:59Z antanas 

 Adding full bibliography for 7118868--7118872.cif.
;
_cod_original_sg_symbol_H-M P-1
_cod_database_code 7118872

loop_
_symmetry_equiv_pos_as_xyz
'x, y, z'
'-x, -y, -z'

loop_
_atom_site_label
_atom_site_type_symbol
_atom_site_fract_x
_atom_site_fract_y
_atom_site_fract_z
_atom_site_U_iso_or_equiv
_atom_site_adp_type
_atom_site_occupancy
_atom_site_symmetry_multiplicity
_atom_site_calc_flag
_atom_site_refinement_flags
Zn1 Zn 0.71110(4) 0.57138(3) 0.03936(3) 0.03861(18) Uani 1 1 d .
Zn2 Zn -0.01388(5) 0.80968(3) 0.47092(3) 0.03758(18) Uani 1 1 d .
F1 F 0.8544(3) 0.7298(3) -0.1831(2) 0.1179(18) Uani 1 1 d .
F2 F 0.8400(4) 0.7980(3) -0.3100(3) 0.1298(19) Uani 1 1 d .
F3 F 0.6805(5) 0.7757(3) -0.3752(2) 0.154(2) Uani 1 1 d .
F4 F 0.5378(5) 0.6759(4) -0.3169(3) 0.182(3) Uani 1 1 d .
F5 F 0.5569(4) 0.6038(3) -0.1932(2) 0.1272(18) Uani 1 1 d .
F6 F 1.0876(2) 0.36161(18) 0.01817(19) 0.0698(11) Uani 1 1 d .
F7 F 1.1867(3) 0.2098(2) 0.0099(2) 0.0836(13) Uani 1 1 d .
F8 F 1.0813(3) 0.0776(2) 0.0057(2) 0.0940(14) Uani 1 1 d .
F9 F 0.8754(3) 0.0993(2) 0.0069(3) 0.132(2) Uani 1 1 d .
F10 F 0.7758(3) 0.2487(2) 0.0205(3) 0.1155(18) Uani 1 1 d .
F11 F 0.8386(3) 0.5446(2) 0.29950(18) 0.0798(11) Uani 1 1 d .
F12 F 0.9633(4) 0.5795(2) 0.38603(19) 0.1000(15) Uani 1 1 d .
F13 F 1.1024(4) 0.6879(3) 0.3490(2) 0.1138(17) Uani 1 1 d .
F14 F 1.1129(3) 0.7658(3) 0.2223(2) 0.1112(16) Uani 1 1 d .
F15 F 0.9855(2) 0.73290(19) 0.13651(17) 0.0641(9) Uani 1 1 d .
F16 F 0.3954(3) 0.7921(3) 0.1346(2) 0.1067(16) Uani 1 1 d .
F17 F 0.2762(4) 0.9375(3) 0.1120(3) 0.145(2) Uani 1 1 d .
F18 F 0.2990(3) 1.0420(2) -0.0015(2) 0.1122(17) Uani 1 1 d .
F19 F 0.4417(3) 0.9986(2) -0.0916(2) 0.0956(14) Uani 1 1 d .
F20 F 0.5626(3) 0.8541(2) -0.06952(19) 0.0830(12) Uani 1 1 d .
F21 F 0.3423(3) 0.7481(3) 0.3344(2) 0.1104(16) Uani 1 1 d .
F22 F 0.5121(4) 0.7891(3) 0.2644(3) 0.1287(18) Uani 1 1 d .
F23 F 0.5437(4) 0.9509(4) 0.2322(3) 0.162(2) Uani 1 1 d .
F24 F 0.4089(5) 1.0709(4) 0.2742(4) 0.196(3) Uani 1 1 d .
F25 F 0.2392(4) 1.0294(3) 0.3470(3) 0.142(2) Uani 1 1 d .
F26 F 0.1166(4) 0.7781(2) 0.71757(19) 0.1069(16) Uani 1 1 d .
F27 F 0.2337(4) 0.7117(3) 0.8179(2) 0.1195(17) Uani 1 1 d .
F28 F 0.3607(3) 0.5675(3) 0.8097(2) 0.1227(19) Uani 1 1 d .
F29 F 0.3759(3) 0.4985(3) 0.6998(2) 0.1196(18) Uani 1 1 d .
F30 F 0.2619(3) 0.5674(2) 0.59868(18) 0.0710(10) Uani 1 1 d .
F31 F -0.1289(3) 0.48913(18) 0.51195(17) 0.0643(10) Uani 1 1 d .
F32 F -0.2590(3) 0.3740(2) 0.55113(19) 0.0870(13) Uani 1 1 d .
F33 F -0.4582(3) 0.4227(3) 0.5802(2) 0.1006(14) Uani 1 1 d .
F34 F -0.5282(3) 0.5880(3) 0.5654(2) 0.0985(14) Uani 1 1 d .
F35 F -0.3993(3) 0.7035(2) 0.52487(18) 0.0712(10) Uani 1 1 d .
F36 F -0.1118(3) 0.8771(2) 0.22616(17) 0.0828(12) Uani 1 1 d .
F37 F -0.1908(5) 0.9711(3) 0.1199(2) 0.136(2) Uani 1 1 d .
F38 F -0.3136(4) 1.1151(3) 0.1301(2) 0.134(2) Uani 1 1 d .
F39 F -0.3676(3) 1.1582(3) 0.2491(2) 0.1075(16) Uani 1 1 d .
F40 F -0.2934(3) 1.0632(2) 0.3553(2) 0.0797(11) Uani 1 1 d .
N1 N 0.7699(3) 0.5144(2) -0.0338(2) 0.0379(11) Uani 1 1 d .
N2 N 0.8251(3) 0.5066(2) 0.0938(2) 0.0373(11) Uani 1 1 d .
N3 N 0.6999(3) 0.6598(2) 0.0955(2) 0.0366(11) Uani 1 1 d .
N4 N 0.5550(3) 0.5872(2) 0.0295(2) 0.0351(10) Uani 1 1 d .
N5 N 0.1341(3) 0.7971(2) 0.4885(2) 0.0375(11) Uani 1 1 d .
N6 N -0.0343(3) 0.7133(2) 0.5425(2) 0.0389(11) Uani 1 1 d .
N7 N -0.1361(3) 0.7872(2) 0.4282(2) 0.0372(11) Uani 1 1 d .
N8 N -0.0601(3) 0.9354(2) 0.45045(19) 0.0354(10) Uani 1 1 d .
N9 N 0.5272(7) 0.9318(6) 0.4206(5) 0.147(4) Uani 1 1 d .
N10 N 1.0320(9) 0.8802(9) 0.8307(6) 0.186(5) Uani 1 1 d .
N11 N 0.7055(10) 0.4751(7) 0.7033(5) 0.173(5) Uani 1 1 d .
O1 O 0.6936(3) 0.6758(2) -0.0732(2) 0.0535(10) Uani 1 1 d .
O2 O 0.1083(3) 0.8668(2) 0.35815(19) 0.0567(11) Uani 1 1 d .
C1 C 0.7530(4) 0.5418(3) -0.0971(3) 0.0427(14) Uani 1 1 d .
C2 C 0.7919(4) 0.4804(3) -0.1358(3) 0.0543(16) Uani 1 1 d .
H2 H 0.7900 0.4842 -0.1810 0.065 Uiso 1 1 calc R
C3 C 0.8335(4) 0.4132(3) -0.0931(3) 0.0537(16) Uani 1 1 d .
H3 H 0.8644 0.3622 -0.1040 0.064 Uiso 1 1 calc R
C4 C 0.8207(4) 0.4360(3) -0.0293(3) 0.0401(13) Uani 1 1 d .
C5 C 0.8700(4) 0.3946(3) 0.0277(3) 0.0387(13) Uani 1 1 d .
C6 C 0.8760(4) 0.4302(3) 0.0836(3) 0.0373(13) Uani 1 1 d .
C7 C 0.9476(4) 0.4044(3) 0.1343(3) 0.0445(14) Uani 1 1 d .
H7 H 0.9887 0.3534 0.1409 0.053 Uiso 1 1 calc R
C8 C 0.9451(4) 0.4661(3) 0.1703(3) 0.0417(14) Uani 1 1 d .
H8 H 0.9851 0.4668 0.2057 0.050 Uiso 1 1 calc R
C9 C 0.8681(4) 0.5322(3) 0.1441(3) 0.0363(13) Uani 1 1 d .
C10 C 0.8436(4) 0.6122(3) 0.1652(2) 0.0359(13) Uani 1 1 d .
C11 C 0.7651(4) 0.6717(3) 0.1409(3) 0.0376(13) Uani 1 1 d .
C12 C 0.7368(4) 0.7538(3) 0.1594(3) 0.0447(14) Uani 1 1 d .
H12 H 0.7690 0.7778 0.1896 0.054 Uiso 1 1 calc R
C13 C 0.6556(4) 0.7893(3) 0.1252(3) 0.0435(14) Uani 1 1 d .
H13 H 0.6215 0.8426 0.1269 0.052 Uiso 1 1 calc R
C14 C 0.6309(4) 0.7293(3) 0.0854(2) 0.0343(12) Uani 1 1 d .
C15 C 0.5485(4) 0.7358(3) 0.0456(3) 0.0381(13) Uani 1 1 d .
C16 C 0.5163(4) 0.6690(3) 0.0176(3) 0.0342(12) Uani 1 1 d .
C17 C 0.4324(4) 0.6785(3) -0.0251(3) 0.0406(14) Uani 1 1 d .
H17 H 0.3944 0.7287 -0.0413 0.049 Uiso 1 1 calc R
C18 C 0.4190(4) 0.6013(3) -0.0376(3) 0.0429(14) Uani 1 1 d .
H18 H 0.3703 0.5880 -0.0640 0.051 Uiso 1 1 calc R
C19 C 0.4942(4) 0.5434(3) -0.0024(2) 0.0350(12) Uani 1 1 d .
C20 C 0.7143(4) 0.6288(3) -0.1146(3) 0.0450(14) Uani 1 1 d .
C21 C 0.7054(5) 0.6643(4) -0.1847(3) 0.0532(16) Uani 1 1 d .
C22 C 0.7742(5) 0.7148(4) -0.2162(3) 0.0655(19) Uani 1 1 d .
C23 C 0.7683(7) 0.7510(4) -0.2810(4) 0.078(2) Uani 1 1 d .
C24 C 0.6884(8) 0.7401(5) -0.3130(4) 0.091(3) Uani 1 1 d .
C25 C 0.6170(7) 0.6902(6) -0.2849(4) 0.100(3) Uani 1 1 d .
C26 C 0.6276(6) 0.6531(4) -0.2213(3) 0.074(2) Uani 1 1 d .
C27 C 0.9277(4) 0.3103(3) 0.0224(3) 0.0420(14) Uani 1 1 d .
C28 C 1.0324(4) 0.2971(3) 0.0180(3) 0.0418(14) Uani 1 1 d .
C29 C 1.0846(4) 0.2208(3) 0.0125(3) 0.0464(15) Uani 1 1 d .
C30 C 1.0316(5) 0.1532(3) 0.0098(3) 0.0570(17) Uani 1 1 d .
C31 C 0.9282(5) 0.1634(3) 0.0123(4) 0.070(2) Uani 1 1 d .
C32 C 0.8791(4) 0.2412(3) 0.0187(3) 0.0632(19) Uani 1 1 d .
C33 C 0.9095(4) 0.6353(3) 0.2143(3) 0.0386(13) Uani 1 1 d .
C34 C 0.9065(5) 0.5996(3) 0.2788(3) 0.0488(15) Uani 1 1 d .
C35 C 0.9710(5) 0.6171(4) 0.3241(3) 0.0593(18) Uani 1 1 d .
C36 C 1.0406(5) 0.6721(4) 0.3045(4) 0.066(2) Uani 1 1 d .
C37 C 1.0454(5) 0.7106(4) 0.2423(3) 0.0590(17) Uani 1 1 d .
C38 C 0.9794(4) 0.6927(3) 0.1978(3) 0.0450(14) Uani 1 1 d .
C39 C 0.4836(4) 0.8183(3) 0.0333(3) 0.0393(13) Uani 1 1 d .
C40 C 0.4083(5) 0.8417(4) 0.0774(3) 0.0586(17) Uani 1 1 d .
C41 C 0.3456(5) 0.9173(4) 0.0664(4) 0.075(2) Uani 1 1 d .
C42 C 0.3584(6) 0.9689(4) 0.0095(4) 0.069(2) Uani 1 1 d .
C43 C 0.4307(5) 0.9476(4) -0.0351(4) 0.0599(18) Uani 1 1 d .
C44 C 0.4923(5) 0.8726(3) -0.0235(3) 0.0471(15) Uani 1 1 d .
C45 C 0.2097(4) 0.8304(3) 0.4497(3) 0.0428(14) Uani 1 1 d .
C46 C 0.3010(4) 0.8211(3) 0.4822(3) 0.0528(15) Uani 1 1 d .
H46 H 0.3636 0.8388 0.4656 0.063 Uiso 1 1 calc R
C47 C 0.2795(4) 0.7803(3) 0.5439(3) 0.0494(15) Uani 1 1 d .
H47 H 0.3247 0.7661 0.5776 0.059 Uiso 1 1 calc R
C48 C 0.1769(4) 0.7641(3) 0.5463(3) 0.0395(13) Uani 1 1 d .
C49 C 0.1251(4) 0.7139(3) 0.5966(3) 0.0392(13) Uani 1 1 d .
C50 C 0.0284(4) 0.6885(3) 0.5948(2) 0.0384(13) Uani 1 1 d .
C51 C -0.0182(4) 0.6252(3) 0.6390(3) 0.0442(14) Uani 1 1 d .
H51 H 0.0064 0.5993 0.6790 0.053 Uiso 1 1 calc R
C52 C -0.1038(4) 0.6099(3) 0.6125(3) 0.0427(14) Uani 1 1 d .
H52 H -0.1493 0.5719 0.6306 0.051 Uiso 1 1 calc R
C53 C -0.1112(4) 0.6641(3) 0.5505(2) 0.0355(12) Uani 1 1 d .
C54 C -0.1846(4) 0.6646(3) 0.5023(3) 0.0370(13) Uani 1 1 d .
C55 C -0.1934(4) 0.7208(3) 0.4446(3) 0.0372(13) Uani 1 1 d .
C56 C -0.2675(4) 0.7249(3) 0.3954(3) 0.0454(14) Uani 1 1 d .
H56 H -0.3137 0.6859 0.3935 0.054 Uiso 1 1 calc R
C57 C -0.2578(4) 0.7948(3) 0.3531(3) 0.0437(14) Uani 1 1 d .
H57 H -0.2957 0.8130 0.3161 0.052 Uiso 1 1 calc R
C58 C -0.1777(4) 0.8373(3) 0.3750(3) 0.0403(13) Uani 1 1 d .
C59 C -0.1518(4) 0.9178(3) 0.3539(2) 0.0375(13) Uani 1 1 d .
C60 C -0.0929(4) 0.9619(3) 0.3884(2) 0.0358(12) Uani 1 1 d .
C61 C -0.0630(4) 1.0448(3) 0.3671(3) 0.0395(13) Uani 1 1 d .
H61 H -0.0749 1.0765 0.3264 0.047 Uiso 1 1 calc R
C62 C -0.0158(4) 1.0686(3) 0.4148(2) 0.0384(13) Uani 1 1 d .
H62 H 0.0124 1.1189 0.4136 0.046 Uiso 1 1 calc R
C63 C -0.0166(4) 1.0015(3) 0.4687(2) 0.0328(12) Uani 1 1 d .
C64 C 0.1908(5) 0.8631(3) 0.3820(3) 0.0469(15) Uani 1 1 d .
C65 C 0.2832(5) 0.8879(4) 0.3399(3) 0.0541(16) Uani 1 1 d .
C66 C 0.3552(5) 0.8292(5) 0.3184(3) 0.0690(19) Uani 1 1 d .
C67 C 0.4409(6) 0.8497(6) 0.2823(4) 0.085(2) Uani 1 1 d .
C68 C 0.4582(7) 0.9288(7) 0.2665(4) 0.098(3) Uani 1 1 d .
C69 C 0.3918(8) 0.9891(6) 0.2868(5) 0.105(3) Uani 1 1 d .
C70 C 0.3039(6) 0.9695(5) 0.3242(4) 0.087(2) Uani 1 1 d .
C71 C 0.1869(4) 0.6761(3) 0.6549(3) 0.0458(14) Uani 1 1 d .
C72 C 0.1813(5) 0.7102(4) 0.7117(3) 0.0643(18) Uani 1 1 d .
C73 C 0.2423(6) 0.6745(5) 0.7638(3) 0.071(2) Uani 1 1 d .
C74 C 0.3063(6) 0.6047(6) 0.7582(4) 0.075(2) Uani 1 1 d .
C75 C 0.3136(5) 0.5692(5) 0.7040(4) 0.070(2) Uani 1 1 d .
C76 C 0.2545(4) 0.6051(4) 0.6517(3) 0.0510(15) Uani 1 1 d .
C77 C -0.2590(4) 0.6006(3) 0.5180(2) 0.0396(13) Uani 1 1 d .
C78 C -0.2271(5) 0.5150(3) 0.5247(3) 0.0453(14) Uani 1 1 d .
C79 C -0.2937(6) 0.4558(4) 0.5446(3) 0.0559(17) Uani 1 1 d .
C80 C -0.3944(6) 0.4809(4) 0.5590(3) 0.0627(18) Uani 1 1 d .
C81 C -0.4283(5) 0.5643(4) 0.5516(3) 0.0596(17) Uani 1 1 d .
C82 C -0.3617(5) 0.6230(4) 0.5311(3) 0.0501(15) Uani 1 1 d .
C83 C -0.1986(4) 0.9661(3) 0.2944(3) 0.0455(15) Uani 1 1 d .
C84 C -0.1767(5) 0.9455(4) 0.2331(3) 0.0578(17) Uani 1 1 d .
C85 C -0.2161(6) 0.9950(5) 0.1777(3) 0.074(2) Uani 1 1 d .
C86 C -0.2792(6) 1.0657(5) 0.1841(4) 0.076(2) Uani 1 1 d .
C87 C -0.3047(5) 1.0882(4) 0.2427(4) 0.068(2) Uani 1 1 d .
C88 C -0.2669(5) 1.0378(4) 0.2981(3) 0.0576(17) Uani 1 1 d .
C89 C 0.5886(8) 0.9293(6) 0.4574(5) 0.101(3) Uani 1 1 d .
C90 C 0.6648(7) 0.9334(6) 0.5025(4) 0.117(3) Uani 1 1 d .
H90A H 0.7044 0.9790 0.4863 0.176 Uiso 1 1 calc R
H90B H 0.7091 0.8815 0.5077 0.176 Uiso 1 1 calc R
H90C H 0.6321 0.9424 0.5441 0.176 Uiso 1 1 calc R
C91 C 0.9666(11) 0.9219(11) 0.8179(7) 0.153(6) Uani 1 1 d .
C92 C 0.8918(11) 0.9859(11) 0.7968(7) 0.286(11) Uani 1 1 d .
H92A H 0.8977 1.0337 0.8181 0.429 Uiso 1 1 calc R
H92B H 0.8253 0.9671 0.8072 0.429 Uiso 1 1 calc R
H92C H 0.9005 1.0013 0.7503 0.429 Uiso 1 1 calc R
C93 C 0.6485(11) 0.4394(7) 0.7360(6) 0.128(4) Uani 1 1 d .
C94 C 0.5776(8) 0.3953(6) 0.7818(6) 0.154(4) Uani 1 1 d .
H94A H 0.6153 0.3512 0.8099 0.231 Uiso 1 1 calc R
H94B H 0.5305 0.3717 0.7581 0.231 Uiso 1 1 calc R
H94C H 0.5401 0.4340 0.8078 0.231 Uiso 1 1 calc R

loop_
_atom_site_aniso_label
_atom_site_aniso_U_11
_atom_site_aniso_U_22
_atom_site_aniso_U_33
_atom_site_aniso_U_23
_atom_site_aniso_U_13
_atom_site_aniso_U_12
Zn1 0.0385(4) 0.0279(3) 0.0521(4) -0.0139(3) -0.0110(3) 0.0004(3)
Zn2 0.0469(4) 0.0303(3) 0.0366(4) -0.0007(3) -0.0090(3) -0.0102(3)
F1 0.083(3) 0.111(3) 0.148(4) 0.053(3) -0.040(3) -0.041(3)
F2 0.147(4) 0.092(3) 0.130(4) 0.039(3) 0.035(3) -0.022(3)
F3 0.254(7) 0.144(4) 0.060(3) 0.012(3) -0.023(4) -0.032(4)
F4 0.208(6) 0.257(7) 0.095(4) 0.002(4) -0.085(4) -0.086(6)
F5 0.110(4) 0.192(5) 0.094(4) 0.003(3) -0.028(3) -0.092(4)
F6 0.044(2) 0.0448(19) 0.123(3) -0.0173(19) 0.005(2) -0.0130(16)
F7 0.041(2) 0.056(2) 0.152(4) -0.020(2) 0.009(2) 0.0038(17)
F8 0.077(3) 0.039(2) 0.164(4) -0.034(2) 0.014(3) 0.0149(19)
F9 0.076(3) 0.045(2) 0.286(7) -0.065(3) 0.018(3) -0.019(2)
F10 0.041(2) 0.057(2) 0.257(6) -0.056(3) 0.010(3) -0.0048(19)
F11 0.099(3) 0.073(2) 0.063(3) 0.012(2) -0.008(2) -0.021(2)
F12 0.151(4) 0.088(3) 0.056(3) -0.004(2) -0.038(3) 0.021(3)
F13 0.133(4) 0.108(3) 0.117(4) -0.042(3) -0.082(3) -0.004(3)
F14 0.096(3) 0.113(3) 0.141(4) -0.023(3) -0.031(3) -0.057(3)
F15 0.068(2) 0.061(2) 0.064(3) -0.0058(18) 0.0010(19) -0.0190(18)
F16 0.108(4) 0.110(3) 0.083(3) 0.004(3) 0.031(3) 0.028(3)
F17 0.117(4) 0.144(4) 0.157(5) -0.043(4) 0.037(4) 0.064(4)
F18 0.100(3) 0.059(2) 0.174(5) -0.023(3) -0.052(3) 0.040(2)
F19 0.122(4) 0.048(2) 0.109(3) 0.025(2) -0.041(3) -0.004(2)
F20 0.096(3) 0.067(2) 0.074(3) 0.010(2) 0.013(2) 0.007(2)
F21 0.104(3) 0.074(3) 0.151(5) -0.028(3) 0.058(3) -0.019(3)
F22 0.094(3) 0.168(5) 0.129(5) -0.056(4) 0.051(3) -0.021(3)
F23 0.137(5) 0.224(6) 0.131(5) -0.010(4) 0.061(4) -0.108(4)
F24 0.211(7) 0.117(4) 0.253(8) 0.027(5) 0.045(6) -0.089(4)
F25 0.149(5) 0.059(3) 0.207(6) -0.004(3) 0.045(4) -0.015(3)
F26 0.198(5) 0.065(3) 0.058(3) -0.015(2) -0.013(3) 0.002(3)
F27 0.193(5) 0.135(4) 0.048(3) -0.010(3) -0.023(3) -0.087(4)
F28 0.079(3) 0.210(5) 0.070(3) 0.042(3) -0.040(2) -0.039(3)
F29 0.082(3) 0.154(4) 0.096(4) 0.028(3) -0.012(3) 0.044(3)
F30 0.064(2) 0.085(3) 0.057(2) -0.005(2) -0.0057(19) 0.014(2)
F31 0.070(3) 0.0440(19) 0.079(3) -0.0080(17) -0.005(2) -0.0048(18)
F32 0.135(4) 0.042(2) 0.088(3) 0.0040(19) -0.027(3) -0.033(2)
F33 0.106(3) 0.117(3) 0.087(3) 0.014(3) -0.013(2) -0.083(3)
F34 0.051(2) 0.146(4) 0.100(3) -0.014(3) 0.009(2) -0.033(2)
F35 0.060(2) 0.067(2) 0.087(3) -0.016(2) -0.003(2) -0.0003(19)
F36 0.128(3) 0.073(2) 0.053(2) -0.0252(19) -0.009(2) -0.008(2)
F37 0.235(6) 0.136(4) 0.045(3) -0.010(3) -0.030(3) -0.042(4)
F38 0.206(5) 0.102(3) 0.094(3) 0.044(3) -0.096(4) -0.043(3)
F39 0.103(3) 0.067(3) 0.145(4) 0.023(3) -0.050(3) 0.000(2)
F40 0.086(3) 0.066(2) 0.080(3) -0.006(2) -0.004(2) 0.015(2)
N1 0.037(3) 0.030(2) 0.049(3) -0.013(2) -0.003(2) -0.001(2)
N2 0.046(3) 0.021(2) 0.047(3) -0.0118(19) -0.008(2) -0.0012(19)
N3 0.038(3) 0.024(2) 0.050(3) -0.0127(19) -0.012(2) 0.0043(19)
N4 0.035(2) 0.024(2) 0.048(3) -0.0086(19) -0.010(2) 0.0008(19)
N5 0.042(3) 0.032(2) 0.039(3) -0.002(2) -0.001(2) -0.011(2)
N6 0.044(3) 0.034(2) 0.040(3) -0.002(2) -0.008(2) -0.010(2)
N7 0.044(3) 0.030(2) 0.039(3) -0.0024(19) -0.009(2) -0.011(2)
N8 0.046(3) 0.029(2) 0.032(3) -0.0034(19) -0.003(2) -0.011(2)
N9 0.121(8) 0.178(9) 0.145(9) -0.029(7) 0.000(6) -0.030(7)
N10 0.143(11) 0.252(15) 0.162(11) -0.043(10) 0.007(9) -0.011(10)
N11 0.277(14) 0.186(10) 0.078(7) -0.020(6) -0.017(7) -0.107(9)
O1 0.063(3) 0.039(2) 0.059(3) -0.010(2) -0.002(2) -0.0051(19)
O2 0.058(3) 0.067(3) 0.045(3) -0.007(2) 0.002(2) -0.007(2)
C1 0.045(3) 0.037(3) 0.049(4) -0.013(3) -0.010(3) -0.004(3)
C2 0.057(4) 0.054(4) 0.052(4) -0.014(3) -0.009(3) 0.005(3)
C3 0.050(4) 0.045(3) 0.069(5) -0.022(3) -0.007(3) 0.006(3)
C4 0.038(3) 0.031(3) 0.054(4) -0.016(3) -0.005(3) 0.001(2)
C5 0.035(3) 0.020(2) 0.061(4) -0.008(3) -0.004(3) -0.001(2)
C6 0.039(3) 0.021(3) 0.052(4) -0.007(2) -0.008(3) 0.002(2)
C7 0.049(4) 0.027(3) 0.054(4) 0.000(3) -0.004(3) 0.005(3)
C8 0.045(3) 0.035(3) 0.044(3) -0.004(3) -0.013(3) 0.005(3)
C9 0.040(3) 0.027(3) 0.042(3) -0.005(2) -0.005(3) -0.002(2)
C10 0.045(3) 0.027(3) 0.037(3) -0.007(2) -0.008(3) -0.004(2)
C11 0.040(3) 0.028(3) 0.046(3) -0.010(2) -0.013(3) 0.001(2)
C12 0.053(4) 0.035(3) 0.050(4) -0.014(3) -0.017(3) -0.004(3)
C13 0.052(4) 0.029(3) 0.052(4) -0.014(3) -0.008(3) -0.001(3)
C14 0.035(3) 0.024(3) 0.044(3) -0.010(2) -0.007(3) 0.003(2)
C15 0.040(3) 0.027(3) 0.048(4) -0.006(2) -0.009(3) 0.000(2)
C16 0.030(3) 0.026(3) 0.047(3) -0.006(2) -0.004(3) -0.002(2)
C17 0.034(3) 0.029(3) 0.057(4) -0.001(3) -0.012(3) 0.002(2)
C18 0.038(3) 0.037(3) 0.053(4) -0.002(3) -0.014(3) -0.003(3)
C19 0.036(3) 0.029(2) 0.041(3) -0.005(2) -0.005(3) -0.005(2)
C20 0.039(3) 0.041(3) 0.056(4) -0.008(3) -0.010(3) -0.004(3)
C21 0.055(4) 0.055(4) 0.048(4) -0.003(3) -0.006(3) -0.005(3)
C22 0.069(5) 0.058(4) 0.065(5) 0.006(4) -0.014(4) -0.006(4)
C23 0.094(6) 0.057(4) 0.072(6) 0.010(4) 0.016(5) 0.001(4)
C24 0.128(8) 0.091(6) 0.047(5) 0.009(4) -0.005(5) -0.009(6)
C25 0.113(7) 0.122(7) 0.068(6) -0.007(5) -0.031(6) -0.025(6)
C26 0.083(5) 0.090(5) 0.053(5) -0.001(4) -0.012(4) -0.031(4)
C27 0.039(3) 0.024(3) 0.063(4) -0.013(3) -0.002(3) 0.002(2)
C28 0.035(3) 0.030(3) 0.061(4) -0.010(3) 0.000(3) -0.003(3)
C29 0.030(3) 0.040(3) 0.067(4) -0.011(3) 0.007(3) 0.006(3)
C30 0.046(4) 0.033(3) 0.090(5) -0.019(3) 0.008(3) 0.010(3)
C31 0.060(4) 0.029(3) 0.123(6) -0.022(3) 0.004(4) -0.008(3)
C32 0.038(4) 0.038(3) 0.113(6) -0.017(3) 0.010(4) 0.000(3)
C33 0.049(3) 0.027(3) 0.042(4) -0.011(2) -0.017(3) 0.005(3)
C34 0.058(4) 0.035(3) 0.054(4) -0.005(3) -0.012(3) -0.002(3)
C35 0.082(5) 0.047(4) 0.047(4) -0.006(3) -0.028(4) 0.016(4)
C36 0.077(5) 0.059(4) 0.068(5) -0.025(4) -0.038(4) 0.004(4)
C37 0.062(4) 0.051(4) 0.071(5) -0.019(3) -0.018(4) -0.015(3)
C38 0.058(4) 0.038(3) 0.040(4) -0.010(3) -0.012(3) -0.002(3)
C39 0.037(3) 0.027(3) 0.056(4) -0.012(3) -0.008(3) 0.000(2)
C40 0.059(4) 0.051(4) 0.063(5) -0.010(3) -0.005(4) 0.010(3)
C41 0.067(5) 0.063(5) 0.092(6) -0.023(4) 0.001(4) 0.019(4)
C42 0.064(5) 0.043(4) 0.102(6) -0.019(4) -0.033(5) 0.018(4)
C43 0.071(5) 0.035(3) 0.075(5) -0.003(3) -0.034(4) -0.001(3)
C44 0.050(4) 0.034(3) 0.058(4) -0.008(3) -0.013(3) 0.001(3)
C45 0.045(4) 0.035(3) 0.048(4) -0.001(3) -0.004(3) -0.008(3)
C46 0.045(4) 0.057(4) 0.056(4) -0.001(3) 0.000(3) -0.017(3)
C47 0.051(4) 0.054(3) 0.045(4) 0.002(3) -0.005(3) -0.024(3)
C48 0.043(3) 0.038(3) 0.038(3) 0.000(2) -0.004(3) -0.013(3)
C49 0.045(3) 0.034(3) 0.039(3) -0.002(2) -0.001(3) -0.009(3)
C50 0.052(4) 0.031(3) 0.033(3) 0.002(2) -0.009(3) -0.011(3)
C51 0.051(4) 0.045(3) 0.035(3) 0.007(3) -0.007(3) -0.015(3)
C52 0.053(4) 0.040(3) 0.036(3) 0.006(2) -0.003(3) -0.019(3)
C53 0.042(3) 0.033(3) 0.032(3) -0.001(2) -0.004(3) -0.009(2)
C54 0.042(3) 0.029(3) 0.041(3) -0.005(2) -0.004(3) -0.008(2)
C55 0.048(3) 0.029(3) 0.037(3) -0.005(2) -0.011(3) -0.010(2)
C56 0.055(4) 0.038(3) 0.046(4) -0.005(3) -0.011(3) -0.015(3)
C57 0.055(4) 0.039(3) 0.040(3) -0.006(3) -0.013(3) -0.013(3)
C58 0.054(4) 0.034(3) 0.035(3) -0.005(2) -0.014(3) -0.008(3)
C59 0.048(3) 0.033(3) 0.032(3) 0.001(2) -0.012(3) -0.009(2)
C60 0.048(3) 0.029(3) 0.030(3) -0.004(2) -0.005(3) -0.003(2)
C61 0.052(4) 0.033(3) 0.032(3) 0.001(2) -0.005(3) -0.005(3)
C62 0.051(3) 0.031(3) 0.035(3) -0.002(2) -0.005(3) -0.014(2)
C63 0.038(3) 0.030(3) 0.031(3) -0.005(2) 0.001(3) -0.011(2)
C64 0.047(4) 0.042(3) 0.051(4) -0.006(3) 0.002(3) -0.010(3)
C65 0.061(4) 0.052(4) 0.049(4) 0.000(3) 0.007(3) -0.019(3)
C66 0.067(5) 0.073(5) 0.070(5) -0.010(4) 0.023(4) -0.034(4)
C67 0.084(6) 0.096(6) 0.080(6) -0.021(5) 0.017(5) -0.029(5)
C68 0.096(7) 0.115(8) 0.085(7) -0.003(6) 0.032(5) -0.048(6)
C69 0.113(8) 0.084(6) 0.113(8) 0.021(5) 0.016(6) -0.049(6)
C70 0.085(6) 0.074(5) 0.098(7) -0.003(5) 0.016(5) -0.018(5)
C71 0.053(4) 0.048(3) 0.037(4) 0.006(3) -0.007(3) -0.022(3)
C72 0.083(5) 0.056(4) 0.053(5) 0.008(4) -0.012(4) -0.024(4)
C73 0.096(6) 0.084(5) 0.041(4) 0.005(4) -0.016(4) -0.055(5)
C74 0.060(5) 0.111(6) 0.053(5) 0.018(5) -0.024(4) -0.030(4)
C75 0.054(5) 0.090(5) 0.061(5) 0.018(4) -0.006(4) -0.014(4)
C76 0.043(4) 0.069(4) 0.041(4) 0.005(3) -0.007(3) -0.020(3)
C77 0.051(4) 0.038(3) 0.034(3) -0.006(2) -0.009(3) -0.015(3)
C78 0.057(4) 0.043(3) 0.040(4) -0.005(3) -0.008(3) -0.019(3)
C79 0.082(5) 0.044(4) 0.045(4) 0.000(3) -0.017(4) -0.025(4)
C80 0.074(5) 0.071(5) 0.050(4) 0.002(3) -0.014(4) -0.046(4)
C81 0.056(4) 0.078(5) 0.049(4) -0.011(3) -0.006(3) -0.023(4)
C82 0.059(4) 0.050(4) 0.044(4) -0.002(3) -0.010(3) -0.018(3)
C83 0.060(4) 0.039(3) 0.040(4) 0.002(3) -0.018(3) -0.017(3)
C84 0.082(5) 0.048(4) 0.047(4) -0.003(3) -0.020(4) -0.018(3)
C85 0.111(6) 0.075(5) 0.041(4) 0.000(4) -0.024(4) -0.034(5)
C86 0.103(6) 0.066(5) 0.061(5) 0.020(4) -0.044(5) -0.030(4)
C87 0.076(5) 0.052(4) 0.077(6) 0.010(4) -0.030(4) -0.018(4)
C88 0.070(4) 0.052(4) 0.051(4) 0.003(3) -0.023(4) -0.010(3)
C89 0.095(8) 0.102(6) 0.102(9) -0.019(6) 0.025(6) -0.004(6)
C90 0.114(8) 0.146(8) 0.084(7) -0.001(6) -0.009(6) 0.006(6)
C91 0.107(11) 0.251(19) 0.101(9) -0.058(10) 0.011(8) 0.015(10)
C92 0.185(15) 0.39(3) 0.235(19) -0.024(17) 0.022(13) 0.123(17)
C93 0.194(13) 0.110(8) 0.086(9) 0.005(6) -0.053(8) -0.044(8)
C94 0.165(11) 0.113(8) 0.172(12) 0.034(8) -0.030(9) -0.027(8)

loop_
_atom_type_symbol
_atom_type_description
_atom_type_scat_dispersion_real
_atom_type_scat_dispersion_imag
_atom_type_scat_source
C C 0.0033 0.0016 'International Tables Vol C Tables 4.2.6.8 and 6.1.1.4'
H H 0.0000 0.0000 'International Tables Vol C Tables 4.2.6.8 and 6.1.1.4'
N N 0.0061 0.0033 'International Tables Vol C Tables 4.2.6.8 and 6.1.1.4'
O O 0.0106 0.0060 'International Tables Vol C Tables 4.2.6.8 and 6.1.1.4'
F F 0.0171 0.0103 'International Tables Vol C Tables 4.2.6.8 and 6.1.1.4'
Zn Zn 0.2839 1.4301 'International Tables Vol C Tables 4.2.6.8 and 6.1.1.4'

loop_
_geom_angle_atom_site_label_1
_geom_angle_atom_site_label_2
_geom_angle_atom_site_label_3
_geom_angle
_geom_angle_site_symmetry_1
_geom_angle_site_symmetry_3
N3 Zn1 N1 154.23(17) . .
N3 Zn1 N2 89.84(15) . .
N1 Zn1 N2 87.72(16) . .
N3 Zn1 N4 90.84(16) . .
N1 Zn1 N4 106.02(16) . .
N2 Zn1 N4 143.89(17) . .
N7 Zn2 N5 155.07(17) . .
N7 Zn2 N6 90.27(16) . .
N5 Zn2 N6 89.52(16) . .
N7 Zn2 N8 88.81(15) . .
N5 Zn2 N8 107.47(16) . .
N6 Zn2 N8 138.67(17) . .
C1 N1 C4 108.2(4) . .
C1 N1 Zn1 124.8(3) . .
C4 N1 Zn1 126.3(4) . .
C9 N2 C6 108.0(4) . .
C9 N2 Zn1 126.5(3) . .
C6 N2 Zn1 125.4(3) . .
C11 N3 C14 108.2(4) . .
C11 N3 Zn1 128.7(3) . .
C14 N3 Zn1 122.2(3) . .
C16 N4 C19 106.3(4) . .
C16 N4 Zn1 113.1(3) . .
C19 N4 Zn1 130.0(3) . .
C45 N5 C48 106.1(4) . .
C45 N5 Zn2 126.9(3) . .
C48 N5 Zn2 126.3(4) . .
C53 N6 C50 107.6(4) . .
C53 N6 Zn2 127.6(3) . .
C50 N6 Zn2 124.7(3) . .
C58 N7 C55 107.9(4) . .
C58 N7 Zn2 124.2(3) . .
C55 N7 Zn2 127.8(3) . .
C60 N8 C63 106.4(4) . .
C60 N8 Zn2 115.1(3) . .
C63 N8 Zn2 128.3(3) . .
N1 C1 C2 110.5(5) . .
N1 C1 C20 117.6(5) . .
C2 C1 C20 131.2(6) . .
C3 C2 C1 105.7(5) . .
C3 C2 H2 127.2 . .
C1 C2 H2 127.2 . .
C2 C3 C4 107.5(5) . .
C2 C3 H3 126.2 . .
C4 C3 H3 126.2 . .
N1 C4 C5 123.6(5) . .
N1 C4 C3 108.1(5) . .
C5 C4 C3 127.0(5) . .
C6 C5 C4 124.3(4) . .
C6 C5 C27 119.2(5) . .
C4 C5 C27 116.1(5) . .
N2 C6 C5 123.9(4) . .
N2 C6 C7 107.8(5) . .
C5 C6 C7 127.3(5) . .
C8 C7 C6 108.3(4) . .
C8 C7 H7 125.9 . .
C6 C7 H7 125.9 . .
C7 C8 C9 107.2(5) . .
C7 C8 H8 126.4 . .
C9 C8 H8 126.4 . .
N2 C9 C10 124.9(4) . .
N2 C9 C8 108.5(4) . .
C10 C9 C8 126.6(5) . .
C11 C10 C9 124.3(5) . .
C11 C10 C33 117.8(4) . .
C9 C10 C33 117.9(4) . .
N3 C11 C10 124.3(4) . .
N3 C11 C12 108.4(4) . .
C10 C11 C12 127.3(5) . .
C13 C12 C11 107.6(5) . .
C13 C12 H12 126.2 . .
C11 C12 H12 126.2 . .
C12 C13 C14 107.2(4) . .
C12 C13 H13 126.4 . .
C14 C13 H13 126.4 . .
N3 C14 C15 123.4(4) . .
N3 C14 C13 108.6(4) . .
C15 C14 C13 127.9(4) . .
C14 C15 C16 125.4(4) . .
C14 C15 C39 118.3(4) . .
C16 C15 C39 116.2(4) . .
N4 C16 C15 126.0(4) . .
N4 C16 C17 110.0(4) . .
C15 C16 C17 123.9(4) . .
C18 C17 C16 107.2(4) . .
C18 C17 H17 126.4 . .
C16 C17 H17 126.4 . .
C17 C18 C19 106.9(5) . .
C17 C18 H18 126.5 . .
C19 C18 H18 126.5 . .
N4 C19 C19 123.1(5) . 2_665
N4 C19 C18 109.5(4) . .
C19 C19 C18 127.4(6) 2_665 .
O1 C20 C1 121.7(5) . .
O1 C20 C21 118.8(5) . .
C1 C20 C21 119.4(5) . .
C26 C21 C22 114.7(6) . .
C26 C21 C20 124.0(6) . .
C22 C21 C20 121.2(6) . .
F1 C22 C21 118.8(6) . .
F1 C22 C23 117.6(7) . .
C21 C22 C23 123.6(7) . .
C24 C23 F2 120.6(8) . .
C24 C23 C22 118.3(8) . .
F2 C23 C22 121.0(8) . .
C23 C24 F3 119.2(9) . .
C23 C24 C25 121.1(8) . .
F3 C24 C25 119.6(9) . .
F4 C25 C24 122.3(8) . .
F4 C25 C26 119.1(9) . .
C24 C25 C26 118.6(8) . .
F5 C26 C21 117.8(6) . .
F5 C26 C25 118.8(7) . .
C21 C26 C25 123.4(8) . .
C32 C27 C28 114.7(5) . .
C32 C27 C5 122.2(5) . .
C28 C27 C5 123.0(5) . .
F6 C28 C29 117.5(5) . .
F6 C28 C27 119.6(4) . .
C29 C28 C27 122.9(5) . .
F7 C29 C28 121.3(5) . .
F7 C29 C30 118.9(5) . .
C28 C29 C30 119.8(5) . .
F8 C30 C31 119.8(5) . .
F8 C30 C29 120.7(5) . .
C31 C30 C29 119.5(5) . .
F9 C31 C30 120.4(5) . .
F9 C31 C32 121.0(6) . .
C30 C31 C32 118.5(6) . .
F10 C32 C27 119.0(5) . .
F10 C32 C31 116.5(5) . .
C27 C32 C31 124.4(6) . .
C38 C33 C34 115.1(5) . .
C38 C33 C10 122.3(5) . .
C34 C33 C10 122.6(5) . .
F11 C34 C33 119.1(5) . .
F11 C34 C35 117.7(6) . .
C33 C34 C35 123.3(6) . .
F12 C35 C36 121.5(6) . .
F12 C35 C34 119.5(7) . .
C36 C35 C34 119.0(6) . .
F13 C36 C37 121.5(7) . .
F13 C36 C35 118.0(7) . .
C37 C36 C35 120.4(6) . .
F14 C37 C36 121.3(6) . .
F14 C37 C38 119.2(6) . .
C36 C37 C38 119.6(6) . .
F15 C38 C33 119.4(5) . .
F15 C38 C37 117.9(6) . .
C33 C38 C37 122.6(6) . .
C40 C39 C44 116.0(5) . .
C40 C39 C15 121.4(5) . .
C44 C39 C15 122.5(5) . .
F16 C40 C39 119.7(5) . .
F16 C40 C41 117.9(6) . .
C39 C40 C41 122.4(6) . .
F17 C41 C42 121.7(7) . .
F17 C41 C40 119.4(7) . .
C42 C41 C40 119.0(7) . .
C43 C42 F18 120.2(7) . .
C43 C42 C41 120.3(6) . .
F18 C42 C41 119.5(7) . .
F19 C43 C42 119.8(6) . .
F19 C43 C44 120.1(7) . .
C42 C43 C44 120.1(6) . .
F20 C44 C39 120.0(5) . .
F20 C44 C43 117.9(6) . .
C39 C44 C43 122.2(6) . .
N5 C45 C46 111.3(5) . .
N5 C45 C64 119.5(5) . .
C46 C45 C64 129.0(5) . .
C47 C46 C45 105.7(5) . .
C47 C46 H46 127.1 . .
C45 C46 H46 127.1 . .
C46 C47 C48 107.1(5) . .
C46 C47 H47 126.4 . .
C48 C47 H47 126.4 . .
N5 C48 C47 109.7(5) . .
N5 C48 C49 122.8(5) . .
C47 C48 C49 127.2(5) . .
C50 C49 C48 126.8(5) . .
C50 C49 C71 116.9(5) . .
C48 C49 C71 115.9(5) . .
N6 C50 C49 123.4(5) . .
N6 C50 C51 107.9(4) . .
C49 C50 C51 128.1(5) . .
C52 C51 C50 108.2(4) . .
C52 C51 H51 125.9 . .
C50 C51 H51 125.9 . .
C51 C52 C53 106.5(5) . .
C51 C52 H52 126.7 . .
C53 C52 H52 126.7 . .
N6 C53 C54 123.6(4) . .
N6 C53 C52 109.5(4) . .
C54 C53 C52 126.7(5) . .
C55 C54 C53 125.4(5) . .
C55 C54 C77 118.9(5) . .
C53 C54 C77 115.6(4) . .
N7 C55 C54 124.0(5) . .
N7 C55 C56 108.5(4) . .
C54 C55 C56 127.3(5) . .
C57 C56 C55 107.5(5) . .
C57 C56 H56 126.3 . .
C55 C56 H56 126.3 . .
C56 C57 C58 107.9(5) . .
C56 C57 H57 126.1 . .
C58 C57 H57 126.1 . .
N7 C58 C59 122.7(4) . .
N7 C58 C57 107.8(4) . .
C59 C58 C57 129.1(4) . .
C58 C59 C60 125.0(4) . .
C58 C59 C83 118.7(4) . .
C60 C59 C83 116.0(4) . .
N8 C60 C59 125.4(4) . .
N8 C60 C61 108.3(4) . .
C59 C60 C61 126.2(4) . .
C62 C61 C60 109.0(4) . .
C62 C61 H61 125.5 . .
C60 C61 H61 125.5 . .
C61 C62 C63 106.6(4) . .
C61 C62 H62 126.7 . .
C63 C62 H62 126.7 . .
N8 C63 C63 121.6(5) . 2_576
N8 C63 C62 109.6(4) . .
C63 C63 C62 128.8(5) 2_576 .
O2 C64 C45 123.7(5) . .
O2 C64 C65 120.4(5) . .
C45 C64 C65 115.8(5) . .
C66 C65 C70 115.7(6) . .
C66 C65 C64 121.7(5) . .
C70 C65 C64 122.6(6) . .
F21 C66 C67 118.3(7) . .
F21 C66 C65 118.9(6) . .
C67 C66 C65 122.8(7) . .
C68 C67 F22 118.9(8) . .
C68 C67 C66 120.5(8) . .
F22 C67 C66 120.6(7) . .
C67 C68 C69 119.8(8) . .
C67 C68 F23 121.8(10) . .
C69 C68 F23 118.3(9) . .
C68 C69 F24 121.7(9) . .
C68 C69 C70 120.7(8) . .
F24 C69 C70 117.5(9) . .
F25 C70 C65 118.5(7) . .
F25 C70 C69 121.0(8) . .
C65 C70 C69 120.5(8) . .
C72 C71 C76 117.0(6) . .
C72 C71 C49 123.0(6) . .
C76 C71 C49 119.9(5) . .
F26 C72 C71 119.5(6) . .
F26 C72 C73 119.3(7) . .
C71 C72 C73 121.2(7) . .
F27 C73 C74 122.8(7) . .
F27 C73 C72 118.0(8) . .
C74 C73 C72 119.2(7) . .
C75 C74 C73 121.6(7) . .
C75 C74 F28 119.0(8) . .
C73 C74 F28 119.3(8) . .
C74 C75 F29 120.8(7) . .
C74 C75 C76 119.5(7) . .
F29 C75 C76 119.6(7) . .
F30 C76 C71 120.3(5) . .
F30 C76 C75 118.2(6) . .
C71 C76 C75 121.5(7) . .
C82 C77 C78 116.3(5) . .
C82 C77 C54 121.8(5) . .
C78 C77 C54 121.7(5) . .
F31 C78 C79 118.7(5) . .
F31 C78 C77 119.3(5) . .
C79 C78 C77 122.0(6) . .
F32 C79 C80 120.5(6) . .
F32 C79 C78 119.8(6) . .
C80 C79 C78 119.6(6) . .
F33 C80 C81 121.1(7) . .
F33 C80 C79 119.2(6) . .
C81 C80 C79 119.7(6) . .
F34 C81 C80 118.9(6) . .
F34 C81 C82 120.7(6) . .
C80 C81 C82 120.4(6) . .
F35 C82 C81 117.6(6) . .
F35 C82 C77 120.4(5) . .
C81 C82 C77 121.9(6) . .
C84 C83 C88 115.7(5) . .
C84 C83 C59 123.3(5) . .
C88 C83 C59 121.0(5) . .
F36 C84 C83 118.7(5) . .
F36 C84 C85 119.0(6) . .
C83 C84 C85 122.2(6) . .
F37 C85 C86 121.9(7) . .
F37 C85 C84 118.7(7) . .
C86 C85 C84 119.4(7) . .
C87 C86 F38 119.8(8) . .
C87 C86 C85 121.1(6) . .
F38 C86 C85 119.1(8) . .
C86 C87 F39 121.0(6) . .
C86 C87 C88 119.5(7) . .
F39 C87 C88 119.5(7) . .
F40 C88 C87 117.4(6) . .
F40 C88 C83 120.4(5) . .
C87 C88 C83 122.1(7) . .
N9 C89 C90 175.4(12) . .
C89 C90 H90A 109.5 . .
C89 C90 H90B 109.5 . .
H90A C90 H90B 109.5 . .
C89 C90 H90C 109.5 . .
H90A C90 H90C 109.5 . .
H90B C90 H90C 109.5 . .
N10 C91 C92 171(2) . .
C91 C92 H92A 109.5 . .
C91 C92 H92B 109.5 . .
H92A C92 H92B 109.5 . .
C91 C92 H92C 109.5 . .
H92A C92 H92C 109.5 . .
H92B C92 H92C 109.5 . .
N11 C93 C94 176.3(13) . .
C93 C94 H94A 109.5 . .
C93 C94 H94B 109.5 . .
H94A C94 H94B 109.5 . .
C93 C94 H94C 109.5 . .
H94A C94 H94C 109.5 . .
H94B C94 H94C 109.5 . .

loop_
_geom_bond_atom_site_label_1
_geom_bond_atom_site_label_2
_geom_bond_distance
_geom_bond_site_symmetry_2
Zn1 N3 1.964(4) .
Zn1 N1 1.964(4) .
Zn1 N2 2.025(4) .
Zn1 N4 2.055(4) .
Zn2 N7 1.976(4) .
Zn2 N5 1.981(4) .
Zn2 N6 2.014(4) .
Zn2 N8 2.044(4) .
F1 C22 1.354(7) .
F2 C23 1.335(8) .
F3 C24 1.334(8) .
F4 C25 1.328(9) .
F5 C26 1.342(8) .
F6 C28 1.339(6) .
F7 C29 1.331(6) .
F8 C30 1.331(5) .
F9 C31 1.334(7) .
F10 C32 1.347(6) .
F11 C34 1.339(6) .
F12 C35 1.337(7) .
F13 C36 1.336(7) .
F14 C37 1.334(7) .
F15 C38 1.339(6) .
F16 C40 1.340(7) .
F17 C41 1.323(8) .
F18 C42 1.337(6) .
F19 C43 1.336(7) .
F20 C44 1.327(6) .
F21 C66 1.333(7) .
F22 C67 1.352(8) .
F23 C68 1.346(9) .
F24 C69 1.353(9) .
F25 C70 1.335(8) .
F26 C72 1.326(7) .
F27 C73 1.342(8) .
F28 C74 1.346(7) .
F29 C75 1.339(8) .
F30 C76 1.327(7) .
F31 C78 1.332(6) .
F32 C79 1.340(6) .
F33 C80 1.340(7) .
F34 C81 1.350(7) .
F35 C82 1.331(6) .
F36 C84 1.337(7) .
F37 C85 1.325(8) .
F38 C86 1.343(7) .
F39 C87 1.342(7) .
F40 C88 1.325(7) .
N1 C1 1.341(6) .
N1 C4 1.356(5) .
N2 C9 1.353(6) .
N2 C6 1.376(6) .
N3 C11 1.359(6) .
N3 C14 1.359(5) .
N4 C16 1.354(5) .
N4 C19 1.383(6) .
N5 C45 1.347(6) .
N5 C48 1.362(6) .
N6 C53 1.345(6) .
N6 C50 1.383(6) .
N7 C58 1.367(6) .
N7 C55 1.372(6) .
N8 C60 1.370(6) .
N8 C63 1.380(6) .
N9 C89 1.136(11) .
N10 C91 1.050(13) .
N11 C93 1.128(13) .
O1 C20 1.228(6) .
O2 C64 1.210(6) .
C1 C2 1.402(7) .
C1 C20 1.442(7) .
C2 C3 1.378(7) .
C2 H2 0.9300 .
C3 C4 1.419(7) .
C3 H3 0.9300 .
C4 C5 1.419(7) .
C5 C6 1.380(7) .
C5 C27 1.498(6) .
C6 C7 1.435(7) .
C7 C8 1.330(7) .
C7 H7 0.9300 .
C8 C9 1.450(6) .
C8 H8 0.9300 .
C9 C10 1.425(6) .
C10 C11 1.390(6) .
C10 C33 1.490(7) .
C11 C12 1.440(7) .
C12 C13 1.341(6) .
C12 H12 0.9300 .
C13 C14 1.441(7) .
C13 H13 0.9300 .
C14 C15 1.385(6) .
C15 C16 1.416(7) .
C15 C39 1.496(6) .
C16 C17 1.437(6) .
C17 C18 1.347(7) .
C17 H17 0.9300 .
C18 C19 1.433(6) .
C18 H18 0.9300 .
C19 C19 1.387(9) 2_665
C20 C21 1.484(8) .
C21 C26 1.353(8) .
C21 C22 1.360(8) .
C22 C23 1.385(9) .
C23 C24 1.318(11) .
C24 C25 1.355(11) .
C25 C26 1.370(10) .
C27 C32 1.365(7) .
C27 C28 1.366(7) .
C28 C29 1.358(7) .
C29 C30 1.374(8) .
C30 C31 1.347(8) .
C31 C32 1.369(7) .
C33 C38 1.373(7) .
C33 C34 1.374(7) .
C34 C35 1.382(8) .
C35 C36 1.352(9) .
C36 C37 1.346(9) .
C37 C38 1.386(8) .
C39 C40 1.362(8) .
C39 C44 1.366(7) .
C40 C41 1.391(8) .
C41 C42 1.350(10) .
C42 C43 1.336(9) .
C43 C44 1.377(7) .
C45 C46 1.394(7) .
C45 C64 1.448(7) .
C46 C47 1.375(7) .
C46 H46 0.9300 .
C47 C48 1.398(7) .
C47 H47 0.9300 .
C48 C49 1.413(7) .
C49 C50 1.383(7) .
C49 C71 1.507(7) .
C50 C51 1.433(7) .
C51 C52 1.344(7) .
C51 H51 0.9300 .
C52 C53 1.444(7) .
C52 H52 0.9300 .
C53 C54 1.427(7) .
C54 C55 1.391(7) .
C54 C77 1.493(7) .
C55 C56 1.440(7) .
C56 C57 1.337(7) .
C56 H56 0.9300 .
C57 C58 1.452(7) .
C57 H57 0.9300 .
C58 C59 1.384(6) .
C59 C60 1.404(7) .
C59 C83 1.483(7) .
C60 C61 1.439(6) .
C61 C62 1.324(7) .
C61 H61 0.9300 .
C62 C63 1.435(6) .
C62 H62 0.9300 .
C63 C63 1.386(9) 2_576
C64 C65 1.505(8) .
C65 C66 1.365(8) .
C65 C70 1.367(9) .
C66 C67 1.357(9) .
C67 C68 1.315(10) .
C68 C69 1.330(11) .
C69 C70 1.391(11) .
C71 C72 1.367(8) .
C71 C76 1.376(8) .
C72 C73 1.398(8) .
C73 C74 1.343(9) .
C74 C75 1.328(10) .
C75 C76 1.387(8) .
C77 C82 1.376(7) .
C77 C78 1.390(7) .
C78 C79 1.372(8) .
C79 C80 1.366(8) .
C80 C81 1.360(8) .
C81 C82 1.368(8) .
C83 C84 1.366(8) .
C83 C88 1.391(8) .
C84 C85 1.389(8) .
C85 C86 1.351(9) .
C86 C87 1.331(10) .
C87 C88 1.386(8) .
C89 C90 1.425(12) .
C90 H90A 0.9600 .
C90 H90B 0.9600 .
C90 H90C 0.9600 .
C91 C92 1.383(14) .
C92 H92A 0.9600 .
C92 H92B 0.9600 .
C92 H92C 0.9600 .
C93 C94 1.455(14) .
C94 H94A 0.9600 .
C94 H94B 0.9600 .
C94 H94C 0.9600 .

loop_
_geom_torsion_atom_site_label_1
_geom_torsion_atom_site_label_2
_geom_torsion_atom_site_label_3
_geom_torsion_atom_site_label_4
_geom_torsion
_geom_torsion_site_symmetry_4
N3 Zn1 N1 C1 -74.6(6) .
N2 Zn1 N1 C1 -159.5(4) .
N4 Zn1 N1 C1 54.4(4) .
N3 Zn1 N1 C4 115.9(5) .
N2 Zn1 N1 C4 31.0(4) .
N4 Zn1 N1 C4 -115.0(4) .
N3 Zn1 N2 C9 -4.1(4) .
N1 Zn1 N2 C9 150.2(4) .
N4 Zn1 N2 C9 -95.3(5) .
N3 Zn1 N2 C6 179.4(4) .
N1 Zn1 N2 C6 -26.2(4) .
N4 Zn1 N2 C6 88.2(5) .
N1 Zn1 N3 C11 -72.1(6) .
N2 Zn1 N3 C11 12.3(5) .
N4 Zn1 N3 C11 156.2(5) .
N1 Zn1 N3 C14 95.7(5) .
N2 Zn1 N3 C14 -179.9(4) .
N4 Zn1 N3 C14 -36.0(4) .
N3 Zn1 N4 C16 44.6(4) .
N1 Zn1 N4 C16 -115.6(4) .
N2 Zn1 N4 C16 135.5(3) .
N3 Zn1 N4 C19 -176.4(4) .
N1 Zn1 N4 C19 23.3(5) .
N2 Zn1 N4 C19 -85.5(5) .
N7 Zn2 N5 C45 75.2(6) .
N6 Zn2 N5 C45 164.8(4) .
N8 Zn2 N5 C45 -53.5(4) .
N7 Zn2 N5 C48 -115.5(5) .
N6 Zn2 N5 C48 -25.9(4) .
N8 Zn2 N5 C48 115.8(4) .
N7 Zn2 N6 C53 -3.4(4) .
N5 Zn2 N6 C53 -158.5(4) .
N8 Zn2 N6 C53 85.1(5) .
N7 Zn2 N6 C50 179.7(4) .
N5 Zn2 N6 C50 24.7(4) .
N8 Zn2 N6 C50 -91.8(5) .
N5 Zn2 N7 C58 -97.1(5) .
N6 Zn2 N7 C58 173.5(4) .
N8 Zn2 N7 C58 34.8(4) .
N5 Zn2 N7 C55 82.3(6) .
N6 Zn2 N7 C55 -7.2(4) .
N8 Zn2 N7 C55 -145.9(4) .
N7 Zn2 N8 C60 -44.4(4) .
N5 Zn2 N8 C60 116.4(4) .
N6 Zn2 N8 C60 -133.5(4) .
N7 Zn2 N8 C63 175.5(4) .
N5 Zn2 N8 C63 -23.7(5) .
N6 Zn2 N8 C63 86.4(5) .
C4 N1 C1 C2 0.8(6) .
Zn1 N1 C1 C2 -170.3(4) .
C4 N1 C1 C20 -170.4(5) .
Zn1 N1 C1 C20 18.5(7) .
N1 C1 C2 C3 0.3(7) .
C20 C1 C2 C3 169.9(6) .
C1 C2 C3 C4 -1.1(6) .
C1 N1 C4 C5 166.3(5) .
Zn1 N1 C4 C5 -22.8(7) .
C1 N1 C4 C3 -1.5(6) .
Zn1 N1 C4 C3 169.4(3) .
C2 C3 C4 N1 1.6(6) .
C2 C3 C4 C5 -165.6(5) .
N1 C4 C5 C6 -3.1(8) .
C3 C4 C5 C6 162.4(5) .
N1 C4 C5 C27 -176.4(5) .
C3 C4 C5 C27 -11.0(8) .
C9 N2 C6 C5 -164.1(5) .
Zn1 N2 C6 C5 12.9(7) .
C9 N2 C6 C7 5.4(6) .
Zn1 N2 C6 C7 -177.6(3) .
C4 C5 C6 N2 7.7(8) .
C27 C5 C6 N2 -179.1(5) .
C4 C5 C6 C7 -159.8(5) .
C27 C5 C6 C7 13.4(8) .
N2 C6 C7 C8 -4.6(6) .
C5 C6 C7 C8 164.6(5) .
C6 C7 C8 C9 1.9(6) .
C6 N2 C9 C10 173.4(5) .
Zn1 N2 C9 C10 -3.6(8) .
C6 N2 C9 C8 -4.3(6) .
Zn1 N2 C9 C8 178.7(3) .
C7 C8 C9 N2 1.5(6) .
C7 C8 C9 C10 -176.2(5) .
N2 C9 C10 C11 6.5(9) .
C8 C9 C10 C11 -176.2(5) .
N2 C9 C10 C33 -170.5(5) .
C8 C9 C10 C33 6.7(8) .
C14 N3 C11 C10 177.6(5) .
Zn1 N3 C11 C10 -13.3(8) .
C14 N3 C11 C12 -1.2(6) .
Zn1 N3 C11 C12 167.9(4) .
C9 C10 C11 N3 2.1(9) .
C33 C10 C11 N3 179.2(5) .
C9 C10 C11 C12 -179.3(5) .
C33 C10 C11 C12 -2.3(9) .
N3 C11 C12 C13 0.3(6) .
C10 C11 C12 C13 -178.5(5) .
C11 C12 C13 C14 0.8(6) .
C11 N3 C14 C15 -175.0(5) .
Zn1 N3 C14 C15 15.1(7) .
C11 N3 C14 C13 1.7(6) .
Zn1 N3 C14 C13 -168.3(4) .
C12 C13 C14 N3 -1.5(6) .
C12 C13 C14 C15 174.9(5) .
N3 C14 C15 C16 9.2(9) .
C13 C14 C15 C16 -166.8(6) .
N3 C14 C15 C39 -174.3(5) .
C13 C14 C15 C39 9.7(9) .
C19 N4 C16 C15 173.8(5) .
Zn1 N4 C16 C15 -37.8(7) .
C19 N4 C16 C17 -2.9(6) .
Zn1 N4 C16 C17 145.5(4) .
C14 C15 C16 N4 5.8(9) .
C39 C15 C16 N4 -170.7(5) .
C14 C15 C16 C17 -177.9(5) .
C39 C15 C16 C17 5.5(8) .
N4 C16 C17 C18 1.7(6) .
C15 C16 C17 C18 -175.1(5) .
C16 C17 C18 C19 0.2(6) .
C16 N4 C19 C19 -175.3(6) 2_665
Zn1 N4 C19 C19 43.7(9) 2_665
C16 N4 C19 C18 3.1(6) .
Zn1 N4 C19 C18 -137.9(4) .
C17 C18 C19 N4 -2.1(6) .
C17 C18 C19 C19 176.2(7) 2_665
N1 C1 C20 O1 -2.8(8) .
C2 C1 C20 O1 -171.9(6) .
N1 C1 C20 C21 173.3(5) .
C2 C1 C20 C21 4.2(9) .
O1 C20 C21 C26 -104.4(7) .
C1 C20 C21 C26 79.4(8) .
O1 C20 C21 C22 72.4(8) .
C1 C20 C21 C22 -103.8(7) .
C26 C21 C22 F1 179.8(6) .
C20 C21 C22 F1 2.7(9) .
C26 C21 C22 C23 -1.5(10) .
C20 C21 C22 C23 -178.6(6) .
F1 C22 C23 C24 -177.1(7) .
C21 C22 C23 C24 4.2(11) .
F1 C22 C23 F2 0.9(10) .
C21 C22 C23 F2 -177.9(6) .
F2 C23 C24 F3 0.9(12) .
C22 C23 C24 F3 178.9(6) .
F2 C23 C24 C25 177.6(7) .
C22 C23 C24 C25 -4.4(13) .
C23 C24 C25 F4 -177.6(8) .
F3 C24 C25 F4 -0.9(14) .
C23 C24 C25 C26 2.2(14) .
F3 C24 C25 C26 178.9(7) .
C22 C21 C26 F5 179.9(6) .
C20 C21 C26 F5 -3.1(10) .
C22 C21 C26 C25 -0.9(11) .
C20 C21 C26 C25 176.1(7) .
F4 C25 C26 F5 -0.4(13) .
C24 C25 C26 F5 179.8(8) .
F4 C25 C26 C21 -179.6(8) .
C24 C25 C26 C21 0.6(13) .
C6 C5 C27 C32 115.3(7) .
C4 C5 C27 C32 -71.0(7) .
C6 C5 C27 C28 -67.5(8) .
C4 C5 C27 C28 106.2(6) .
C32 C27 C28 F6 177.1(5) .
C5 C27 C28 F6 -0.2(9) .
C32 C27 C28 C29 -1.9(9) .
C5 C27 C28 C29 -179.3(5) .
F6 C28 C29 F7 2.5(8) .
C27 C28 C29 F7 -178.4(5) .
F6 C28 C29 C30 -177.7(5) .
C27 C28 C29 C30 1.4(9) .
F7 C29 C30 F8 1.1(9) .
C28 C29 C30 F8 -178.6(6) .
F7 C29 C30 C31 -179.9(6) .
C28 C29 C30 C31 0.3(10) .
F8 C30 C31 F9 -3.8(11) .
C29 C30 C31 F9 177.2(6) .
F8 C30 C31 C32 177.7(6) .
C29 C30 C31 C32 -1.2(11) .
C28 C27 C32 F10 -177.9(6) .
C5 C27 C32 F10 -0.5(10) .
C28 C27 C32 C31 1.0(10) .
C5 C27 C32 C31 178.3(6) .
F9 C31 C32 F10 1.0(11) .
C30 C31 C32 F10 179.4(6) .
F9 C31 C32 C27 -177.9(7) .
C30 C31 C32 C27 0.6(12) .
C11 C10 C33 C38 -71.3(7) .
C9 C10 C33 C38 105.9(6) .
C11 C10 C33 C34 110.2(6) .
C9 C10 C33 C34 -72.6(7) .
C38 C33 C34 F11 178.2(5) .
C10 C33 C34 F11 -3.2(8) .
C38 C33 C34 C35 -2.1(8) .
C10 C33 C34 C35 176.4(5) .
F11 C34 C35 F12 -0.3(8) .
C33 C34 C35 F12 -179.9(5) .
F11 C34 C35 C36 179.7(5) .
C33 C34 C35 C36 0.1(9) .
F12 C35 C36 F13 0.3(9) .
C34 C35 C36 F13 -179.8(5) .
F12 C35 C36 C37 -178.4(6) .
C34 C35 C36 C37 1.5(10) .
F13 C36 C37 F14 0.6(10) .
C35 C36 C37 F14 179.3(6) .
F13 C36 C37 C38 -179.7(5) .
C35 C36 C37 C38 -1.0(10) .
C34 C33 C38 F15 -177.8(5) .
C10 C33 C38 F15 3.6(8) .
C34 C33 C38 C37 2.7(8) .
C10 C33 C38 C37 -175.9(5) .
F14 C37 C38 F15 -1.0(8) .
C36 C37 C38 F15 179.3(5) .
F14 C37 C38 C33 178.5(5) .
C36 C37 C38 C33 -1.2(9) .
C14 C15 C39 C40 -81.5(7) .
C16 C15 C39 C40 95.4(7) .
C14 C15 C39 C44 102.0(6) .
C16 C15 C39 C44 -81.1(7) .
C44 C39 C40 F16 -179.5(6) .
C15 C39 C40 F16 3.8(9) .
C44 C39 C40 C41 -1.9(9) .
C15 C39 C40 C41 -178.6(6) .
F16 C40 C41 F17 -0.1(10) .
C39 C40 C41 F17 -177.8(6) .
F16 C40 C41 C42 179.0(7) .
C39 C40 C41 C42 1.3(11) .
F17 C41 C42 C43 178.5(7) .
C40 C41 C42 C43 -0.5(11) .
F17 C41 C42 F18 -0.6(11) .
C40 C41 C42 F18 -179.6(6) .
F18 C42 C43 F19 -1.9(10) .
C41 C42 C43 F19 179.1(6) .
F18 C42 C43 C44 179.5(5) .
C41 C42 C43 C44 0.4(10) .
C40 C39 C44 F20 -179.0(5) .
C15 C39 C44 F20 -2.3(8) .
C40 C39 C44 C43 1.7(8) .
C15 C39 C44 C43 178.4(5) .
F19 C43 C44 F20 1.0(8) .
C42 C43 C44 F20 179.6(6) .
F19 C43 C44 C39 -179.7(5) .
C42 C43 C44 C39 -1.1(9) .
C48 N5 C45 C46 -1.4(6) .
Zn2 N5 C45 C46 169.6(4) .
C48 N5 C45 C64 173.8(5) .
Zn2 N5 C45 C64 -15.2(7) .
N5 C45 C46 C47 -0.1(6) .
C64 C45 C46 C47 -174.7(5) .
C45 C46 C47 C48 1.6(6) .
C45 N5 C48 C47 2.4(6) .
Zn2 N5 C48 C47 -168.7(3) .
C45 N5 C48 C49 -171.4(5) .
Zn2 N5 C48 C49 17.5(7) .
C46 C47 C48 N5 -2.5(6) .
C46 C47 C48 C49 170.9(5) .
N5 C48 C49 C50 2.5(8) .
C47 C48 C49 C50 -170.2(5) .
N5 C48 C49 C71 174.8(5) .
C47 C48 C49 C71 2.1(8) .
C53 N6 C50 C49 167.1(5) .
Zn2 N6 C50 C49 -15.5(7) .
C53 N6 C50 C51 -4.5(6) .
Zn2 N6 C50 C51 172.8(3) .
C48 C49 C50 N6 -3.2(8) .
C71 C49 C50 N6 -175.4(5) .
C48 C49 C50 C51 166.7(5) .
C71 C49 C50 C51 -5.5(8) .
N6 C50 C51 C52 2.6(6) .
C49 C50 C51 C52 -168.6(5) .
C50 C51 C52 C53 0.2(6) .
C50 N6 C53 C54 -172.5(5) .
Zn2 N6 C53 C54 10.2(7) .
C50 N6 C53 C52 4.8(6) .
Zn2 N6 C53 C52 -172.5(3) .
C51 C52 C53 N6 -3.1(6) .
C51 C52 C53 C54 174.0(5) .
N6 C53 C54 C55 -7.1(8) .
C52 C53 C54 C55 176.2(5) .
N6 C53 C54 C77 175.2(5) .
C52 C53 C54 C77 -1.6(8) .
C58 N7 C55 C54 -168.9(5) .
Zn2 N7 C55 C54 11.7(8) .
C58 N7 C55 C56 6.2(6) .
Zn2 N7 C55 C56 -173.2(3) .
C53 C54 C55 N7 -4.3(9) .
C77 C54 C55 N7 173.4(5) .
C53 C54 C55 C56 -178.5(5) .
C77 C54 C55 C56 -0.8(8) .
N7 C55 C56 C57 -3.4(6) .
C54 C55 C56 C57 171.5(5) .
C55 C56 C57 C58 -0.6(6) .
C55 N7 C58 C59 166.7(5) .
Zn2 N7 C58 C59 -13.9(7) .
C55 N7 C58 C57 -6.5(6) .
Zn2 N7 C58 C57 172.9(3) .
C56 C57 C58 N7 4.5(6) .
C56 C57 C58 C59 -168.2(6) .
N7 C58 C59 C60 -9.6(9) .
C57 C58 C59 C60 162.1(6) .
N7 C58 C59 C83 178.1(5) .
C57 C58 C59 C83 -10.2(9) .
C63 N8 C60 C59 -172.6(5) .
Zn2 N8 C60 C59 39.1(6) .
C63 N8 C60 C61 3.4(5) .
Zn2 N8 C60 C61 -145.0(3) .
C58 C59 C60 N8 -6.2(9) .
C83 C59 C60 N8 166.4(5) .
C58 C59 C60 C61 178.6(5) .
C83 C59 C60 C61 -8.9(8) .
N8 C60 C61 C62 -1.3(6) .
C59 C60 C61 C62 174.6(5) .
C60 C61 C62 C63 -1.3(6) .
C60 N8 C63 C63 174.3(6) 2_576
Zn2 N8 C63 C63 -43.0(8) 2_576
C60 N8 C63 C62 -4.2(6) .
Zn2 N8 C63 C62 138.5(4) .
C61 C62 C63 N8 3.4(6) .
C61 C62 C63 C63 -174.9(7) 2_576
N5 C45 C64 O2 4.1(8) .
C46 C45 C64 O2 178.3(5) .
N5 C45 C64 C65 -171.8(5) .
C46 C45 C64 C65 2.4(8) .
O2 C64 C65 C66 -100.9(7) .
C45 C64 C65 C66 75.2(8) .
O2 C64 C65 C70 83.1(8) .
C45 C64 C65 C70 -100.9(7) .
C70 C65 C66 F21 177.1(6) .
C64 C65 C66 F21 0.8(10) .
C70 C65 C66 C67 -1.5(11) .
C64 C65 C66 C67 -177.8(7) .
F21 C66 C67 C68 -178.4(8) .
C65 C66 C67 C68 0.2(12) .
F21 C66 C67 F22 -1.5(11) .
C65 C66 C67 F22 177.2(7) .
F22 C67 C68 C69 -176.3(8) .
C66 C67 C68 C69 0.7(14) .
F22 C67 C68 F23 1.3(13) .
C66 C67 C68 F23 178.2(8) .
C67 C68 C69 F24 176.9(8) .
F23 C68 C69 F24 -0.7(15) .
C67 C68 C69 C70 -0.3(15) .
F23 C68 C69 C70 -177.9(8) .
C66 C65 C70 F25 -176.3(7) .
C64 C65 C70 F25 -0.1(11) .
C66 C65 C70 C69 1.9(11) .
C64 C65 C70 C69 178.1(7) .
C68 C69 C70 F25 177.1(9) .
F24 C69 C70 F25 -0.2(13) .
C68 C69 C70 C65 -1.1(14) .
F24 C69 C70 C65 -178.4(8) .
C50 C49 C71 C72 -88.3(7) .
C48 C49 C71 C72 98.6(7) .
C50 C49 C71 C76 93.2(6) .
C48 C49 C71 C76 -79.9(6) .
C76 C71 C72 F26 -179.3(5) .
C49 C71 C72 F26 2.1(9) .
C76 C71 C72 C73 0.5(9) .
C49 C71 C72 C73 -178.0(5) .
F26 C72 C73 F27 -0.9(9) .
C71 C72 C73 F27 179.3(5) .
F26 C72 C73 C74 178.7(6) .
C71 C72 C73 C74 -1.1(10) .
F27 C73 C74 C75 -179.9(6) .
C72 C73 C74 C75 0.6(11) .
F27 C73 C74 F28 3.4(10) .
C72 C73 C74 F28 -176.2(6) .
C73 C74 C75 F29 -178.3(6) .
F28 C74 C75 F29 -1.6(10) .
C73 C74 C75 C76 0.5(11) .
F28 C74 C75 C76 177.2(6) .
C72 C71 C76 F30 178.2(5) .
C49 C71 C76 F30 -3.1(8) .
C72 C71 C76 C75 0.5(8) .
C49 C71 C76 C75 179.2(5) .
C74 C75 C76 F30 -178.8(6) .
F29 C75 C76 F30 0.0(9) .
C74 C75 C76 C71 -1.1(9) .
F29 C75 C76 C71 177.8(5) .
C55 C54 C77 C82 -66.3(7) .
C53 C54 C77 C82 111.7(6) .
C55 C54 C77 C78 118.3(6) .
C53 C54 C77 C78 -63.7(7) .
C82 C77 C78 F31 179.2(5) .
C54 C77 C78 F31 -5.2(8) .
C82 C77 C78 C79 -1.4(8) .
C54 C77 C78 C79 174.3(5) .
F31 C78 C79 F32 0.4(8) .
C77 C78 C79 F32 -179.1(5) .
F31 C78 C79 C80 178.9(5) .
C77 C78 C79 C80 -0.6(9) .
F32 C79 C80 F33 0.6(9) .
C78 C79 C80 F33 -178.0(5) .
F32 C79 C80 C81 -179.5(5) .
C78 C79 C80 C81 1.9(9) .
F33 C80 C81 F34 -0.7(9) .
C79 C80 C81 F34 179.4(5) .
F33 C80 C81 C82 178.6(5) .
C79 C80 C81 C82 -1.3(9) .
F34 C81 C82 F35 -0.6(8) .
C80 C81 C82 F35 -179.9(5) .
F34 C81 C82 C77 178.6(5) .
C80 C81 C82 C77 -0.7(9) .
C78 C77 C82 F35 -178.8(5) .
C54 C77 C82 F35 5.5(8) .
C78 C77 C82 C81 2.0(8) .
C54 C77 C82 C81 -173.6(5) .
C58 C59 C83 C84 -68.4(8) .
C60 C59 C83 C84 118.6(6) .
C58 C59 C83 C88 113.3(6) .
C60 C59 C83 C88 -59.8(7) .
C88 C83 C84 F36 -179.7(5) .
C59 C83 C84 F36 1.8(8) .
C88 C83 C84 C85 2.9(9) .
C59 C83 C84 C85 -175.5(6) .
F36 C84 C85 F37 2.3(10) .
C83 C84 C85 F37 179.6(6) .
F36 C84 C85 C86 -178.0(6) .
C83 C84 C85 C86 -0.6(10) .
F37 C85 C86 C87 179.2(7) .
C84 C85 C86 C87 -0.6(11) .
F37 C85 C86 F38 -3.0(11) .
C84 C85 C86 F38 177.2(6) .
F38 C86 C87 F39 2.4(10) .
C85 C86 C87 F39 -179.8(6) .
F38 C86 C87 C88 -178.5(6) .
C85 C86 C87 C88 -0.7(11) .
C86 C87 C88 F40 179.2(6) .
F39 C87 C88 F40 -1.7(9) .
C86 C87 C88 C83 3.3(10) .
F39 C87 C88 C83 -177.6(5) .
C84 C83 C88 F40 180.0(5) .
C59 C83 C88 F40 -1.6(8) .
C84 C83 C88 C87 -4.3(8) .
C59 C83 C88 C87 174.2(5) .
